data_7214979
loop_
_publ_author_name
'Qin, Ling'
'Hu, Jin-Song'
'Zhang, Ming-Dao'
'Li, Yi-Zhi'
'Zheng, He-Gen'

_publ_section_title
;
 Construction of a series of metal--organic frameworks with a neutral
 tetradentate ligand and rigid carboxylate co-ligands
;
_journal_issue 23
_journal_name_full CrystEngComm
_journal_page_first 8274
_journal_paper_doi 10.1039/c2ce26236c
_journal_volume 14
_journal_year 2012
_chemical_formula_moiety 'C40 H30 N4 Ni O7'
_chemical_formula_sum 'C40 H30 N4 Ni O7'
_chemical_formula_weight 737.39
_chemical_name_systematic
;
?
;
_space_group_IT_number 14
_symmetry_cell_setting monoclinic
_symmetry_space_group_name_Hall '-P 2ybc'
_symmetry_space_group_name_H-M 'P 1 21/c 1'
_atom_sites_solution_hydrogens geom
_atom_sites_solution_primary direct
_atom_sites_solution_secondary difmap
_audit_creation_method SHELXL-97
_cell_angle_alpha 90.00
_cell_angle_beta 94.684(2)
_cell_angle_gamma 90.00
_cell_formula_units_Z 4
_cell_length_a 14.0498(12)
_cell_length_b 20.9140(17)
_cell_length_c 11.6127(9)
_cell_measurement_reflns_used 10813
_cell_measurement_temperature 296(2)
_cell_measurement_theta_max 28.298
_cell_measurement_theta_min 2.394
_cell_volume 3400.9(5)
_computing_structure_refinement 'SHELXL-97 (Sheldrick, 1997)'
_computing_structure_solution 'SHELXS-97 (Sheldrick, 1990)'
_diffrn_ambient_temperature 296(2)
_diffrn_measured_fraction_theta_full 1.000
_diffrn_measured_fraction_theta_max 1.000
_diffrn_radiation_monochromator graphite
_diffrn_radiation_source 'fine-focus sealed tube'
_diffrn_radiation_type MoK\a
_diffrn_radiation_wavelength 0.71073
_diffrn_reflns_av_R_equivalents 0.0922
_diffrn_reflns_av_sigmaI/netI 0.0684
_diffrn_reflns_limit_h_max 16
_diffrn_reflns_limit_h_min -8
_diffrn_reflns_limit_k_max 24
_diffrn_reflns_limit_k_min -24
_diffrn_reflns_limit_l_max 13
_diffrn_reflns_limit_l_min -13
_diffrn_reflns_number 18800
_diffrn_reflns_theta_full 25.00
_diffrn_reflns_theta_max 25.00
_diffrn_reflns_theta_min 1.45
_exptl_absorpt_coefficient_mu 0.630
_exptl_absorpt_correction_T_max 0.8739
_exptl_absorpt_correction_T_min 0.8434
_exptl_absorpt_correction_type multi-scan
_exptl_crystal_density_diffrn 1.440
_exptl_crystal_density_method 'not measured'
_exptl_crystal_F_000 1528
_exptl_crystal_size_max 0.28
_exptl_crystal_size_mid 0.24
_exptl_crystal_size_min 0.22
_refine_diff_density_max 1.975
_refine_diff_density_min -0.951
_refine_diff_density_rms 0.087
_refine_ls_extinction_method none
_refine_ls_goodness_of_fit_ref 1.076
_refine_ls_hydrogen_treatment constr
_refine_ls_matrix_type full
_refine_ls_number_parameters 469
_refine_ls_number_reflns 5990
_refine_ls_number_restraints 918
_refine_ls_restrained_S_all 1.131
_refine_ls_R_factor_all 0.0631
_refine_ls_R_factor_gt 0.0547
_refine_ls_shift/su_max 0.001
_refine_ls_shift/su_mean 0.000
_refine_ls_structure_factor_coef Fsqd
_refine_ls_weighting_details 'calc w=1/[\s^2^(Fo^2^)+(0.0928P)^2^+2.3577P] where P=(Fo^2^+2Fc^2^)/3'
_refine_ls_weighting_scheme calc
_refine_ls_wR_factor_gt 0.1612
_refine_ls_wR_factor_ref 0.1677
_reflns_number_gt 4870
_reflns_number_total 5990
_reflns_threshold_expression >2sigma(I)
_cod_data_source_file c2ce26236c.txt
_cod_data_source_block 4
_cod_depositor_comments
;
The following automatic conversions were performed:

'_symmetry_cell_setting' value 'Monoclinic' changed to 'monoclinic'
according to
/usr/data/users/saulius/automatic-downloads/retrospective/RSC/lib/dictionaries/cif_core.dic
dictionary named 'cif_core.dic' version 2.4.2 from 2011-04-26.

Automatic conversion script
Id: cif_fix_values 2281 2013-09-26 08:29:07Z andrius 

The following automatic conversions were performed:

'_refine_ls_hydrogen_treatment' value 'constra' was replaced with the
value 'constr' as specified in the replacement file
'src/cod-tools/trunk/data/replacement-values/replacement_values.lst'.

Automatic conversion script
Id: cif_fix_values 5376 2017-05-30 11:51:03Z andrius 
;
_cod_original_sg_symbol_H-M 'P 21/c '
_cod_database_code 7214979

loop_
_symmetry_equiv_pos_as_xyz
'x, y, z'
'-x, y+1/2, -z+1/2'
'-x, -y, -z'
'x, -y-1/2, z-1/2'

loop_
_atom_site_label
_atom_site_type_symbol
_atom_site_fract_x
_atom_site_fract_y
_atom_site_fract_z
_atom_site_U_iso_or_equiv
_atom_site_adp_type
_atom_site_occupancy
_atom_site_symmetry_multiplicity
_atom_site_calc_flag
_atom_site_refinement_flags
C1 C 0.6196(3) 0.09422(18) 0.7572(3) 0.0331(8) Uani 1 1 d U
H1 H 0.5953 0.1261 0.8024 0.040 Uiso 1 1 calc R
C2 C 0.7039(3) 0.10584(19) 0.7086(3) 0.0360(8) Uani 1 1 d U
H2 H 0.7349 0.1449 0.7204 0.043 Uiso 1 1 calc R
C3 C 0.7425(3) 0.0590(2) 0.6418(3) 0.0346(8) Uani 1 1 d U
C4 C 0.6936(3) 0.00160(19) 0.6297(3) 0.0354(8) Uani 1 1 d U
H4 H 0.7179 -0.0316 0.5876 0.043 Uiso 1 1 calc R
C5 C 0.6088(3) -0.00627(19) 0.6803(3) 0.0328(8) Uani 1 1 d U
H5 H 0.5767 -0.0450 0.6705 0.039 Uiso 1 1 calc R
C6 C 0.8325(3) 0.0716(2) 0.5847(3) 0.0361(7) Uani 1 1 d U
C7 C 0.8982(3) 0.1151(2) 0.6330(4) 0.0423(8) Uani 1 1 d U
H7 H 0.8874 0.1340 0.7032 0.051 Uiso 1 1 calc R
C8 C 0.9803(3) 0.1318(2) 0.5798(4) 0.0455(8) Uani 1 1 d U
C9 C 0.9979(3) 0.1006(2) 0.4784(4) 0.0425(8) Uani 1 1 d U
H9 H 1.0532 0.1095 0.4426 0.051 Uiso 1 1 calc R
C10 C 0.9330(3) 0.0564(2) 0.4304(3) 0.0380(8) Uani 1 1 d U
C11 C 0.8490(3) 0.0413(2) 0.4809(3) 0.0377(8) Uani 1 1 d U
H11 H 0.8056 0.0120 0.4467 0.045 Uiso 1 1 calc R
C12 C 1.0447(3) 0.1819(2) 0.6351(4) 0.0508(9) Uani 1 1 d U
C13 C 1.0111(4) 0.2262(3) 0.7085(5) 0.0651(11) Uani 1 1 d U
H13 H 0.9472 0.2252 0.7241 0.078 Uiso 1 1 calc R
C14 C 1.0702(4) 0.2719(3) 0.7593(6) 0.0764(13) Uani 1 1 d U
H14 H 1.0449 0.2996 0.8116 0.092 Uiso 1 1 calc R
C15 C 1.1903(5) 0.2378(4) 0.6692(6) 0.0906(14) Uani 1 1 d U
H15 H 1.2538 0.2408 0.6528 0.109 Uiso 1 1 calc R
C16 C 1.1370(4) 0.1884(3) 0.6152(6) 0.0760(12) Uani 1 1 d U
H16 H 1.1651 0.1604 0.5659 0.091 Uiso 1 1 calc R
C17 C 0.9634(3) 0.05570(19) 0.2312(3) 0.0362(8) Uani 1 1 d U
C18 C 0.8948(3) 0.09846(19) 0.1877(3) 0.0379(8) Uani 1 1 d U
H18 H 0.8415 0.1066 0.2279 0.045 Uiso 1 1 calc R
C19 C 0.9060(3) 0.12939(19) 0.0833(3) 0.0374(8) Uani 1 1 d U
C20 C 0.9862(3) 0.11440(19) 0.0245(3) 0.0367(7) Uani 1 1 d U
H20 H 0.9936 0.1343 -0.0458 0.044 Uiso 1 1 calc R
C21 C 1.0547(3) 0.07107(19) 0.0669(3) 0.0346(7) Uani 1 1 d U
C22 C 1.0423(3) 0.04146(19) 0.1737(3) 0.0370(8) Uani 1 1 d U
H22 H 1.0874 0.0124 0.2050 0.044 Uiso 1 1 calc R
C23 C 1.1404(3) 0.05697(19) 0.0042(3) 0.0338(8) Uani 1 1 d U
C24 C 1.2202(3) 0.0262(2) 0.0549(4) 0.0416(9) Uani 1 1 d U
H24 H 1.2201 0.0121 0.1308 0.050 Uiso 1 1 calc R
C25 C 1.2994(3) 0.0160(2) -0.0042(3) 0.0392(9) Uani 1 1 d U
H25 H 1.3508 -0.0060 0.0327 0.047 Uiso 1 1 calc R
C26 C 1.2290(3) 0.0641(2) -0.1634(4) 0.0432(9) Uani 1 1 d U
H26 H 1.2306 0.0767 -0.2400 0.052 Uiso 1 1 calc R
C27 C 1.1469(3) 0.0754(2) -0.1098(4) 0.0449(9) Uani 1 1 d U
H27 H 1.0954 0.0955 -0.1501 0.054 Uiso 1 1 calc R
C28 C 0.8362(3) 0.1780(2) 0.0360(4) 0.0398(8) Uani 1 1 d U
C29 C 0.8631(3) 0.2280(2) -0.0316(4) 0.0460(9) Uani 1 1 d U
H29 H 0.9259 0.2306 -0.0512 0.055 Uiso 1 1 calc R
C30 C 0.7987(3) 0.2739(2) -0.0703(4) 0.0522(10) Uani 1 1 d U
H30 H 0.8195 0.3063 -0.1170 0.063 Uiso 1 1 calc R
C31 C 0.6824(3) 0.2278(2) 0.0193(5) 0.0605(11) Uani 1 1 d U
H31 H 0.6196 0.2274 0.0390 0.073 Uiso 1 1 calc R
C32 C 0.7420(3) 0.1783(2) 0.0605(4) 0.0532(10) Uani 1 1 d U
H32 H 0.7182 0.1456 0.1043 0.064 Uiso 1 1 calc R
C33 C 0.4122(3) 0.14318(16) 0.6390(3) 0.0293(7) Uani 1 1 d U
C34 C 0.4312(3) 0.21333(16) 0.6197(3) 0.0285(7) Uani 1 1 d U
C35 C 0.4721(3) 0.25089(17) 0.7096(3) 0.0341(8) Uani 1 1 d U
H35 H 0.4859 0.2328 0.7822 0.041 Uiso 1 1 calc R
C36 C 0.4082(3) 0.24117(17) 0.5129(3) 0.0318(7) Uani 1 1 d U
H36 H 0.3797 0.2167 0.4527 0.038 Uiso 1 1 calc R
C37 C 0.4274(3) 0.30565(16) 0.4951(3) 0.0306(7) Uani 1 1 d U
H37 H 0.4109 0.3242 0.4235 0.037 Uiso 1 1 calc R
C38 C 0.4709(3) 0.34210(15) 0.5839(3) 0.0251(7) Uani 1 1 d U
C39 C 0.4924(3) 0.31442(17) 0.6924(3) 0.0338(8) Uani 1 1 d U
H39 H 0.5204 0.3389 0.7529 0.041 Uiso 1 1 calc R
C40 C 0.5036(2) 0.40943(15) 0.5614(3) 0.0234(7) Uani 1 1 d U
N1 N 0.5706(2) 0.03970(13) 0.7430(3) 0.0280(7) Uani 1 1 d .
N2 N 1.1610(4) 0.2795(3) 0.7393(6) 0.109(2) Uani 1 1 d .
N3 N 1.3060(2) 0.03625(13) -0.1124(3) 0.0284(7) Uani 1 1 d .
N4 N 0.7086(3) 0.2747(2) -0.0451(4) 0.0598(11) Uani 1 1 d .
Ni1 Ni 0.43572(3) 0.033169(18) 0.81105(3) 0.02068(17) Uani 1 1 d .
O1 O 0.9520(2) 0.02177(14) 0.3326(2) 0.0448(8) Uani 1 1 d .
O2 O 0.40900(18) 0.12478(10) 0.74186(19) 0.0279(5) Uani 1 1 d .
O3 O 0.4036(3) 0.10757(12) 0.5514(2) 0.0491(8) Uani 1 1 d .
O4 O 0.5351(2) 0.44066(11) 0.6489(2) 0.0315(6) Uani 1 1 d .
O5 O 0.50257(18) 0.42786(11) 0.4592(2) 0.0289(6) Uani 1 1 d .
O6 O 0.36827(18) -0.00139(11) 0.6589(2) 0.0294(6) Uani 1 1 d .
H6A H 0.3573 0.0331 0.6049 0.044 Uiso 1 1 d R
H6B H 0.3583 -0.0466 0.6658 0.044 Uiso 1 1 d R
O1W O 0.4186(2) 0.88639(13) 0.5613(2) 0.0486(8) Uani 1 1 d .
H1WA H 0.4329 0.8470 0.5688 0.058 Uiso 1 1 d R
H1WB H 0.4685 0.9078 0.5502 0.073 Uiso 1 1 d R

loop_
_atom_site_aniso_label
_atom_site_aniso_U_11
_atom_site_aniso_U_22
_atom_site_aniso_U_33
_atom_site_aniso_U_23
_atom_site_aniso_U_13
_atom_site_aniso_U_12
C1 0.0354(17) 0.0343(17) 0.0310(16) -0.0040(14) 0.0121(14) -0.0011(15)
C2 0.0342(17) 0.0403(18) 0.0349(16) -0.0015(14) 0.0111(15) -0.0032(15)
C3 0.0297(16) 0.0469(17) 0.0288(15) 0.0032(14) 0.0115(13) 0.0048(14)
C4 0.0354(17) 0.0421(18) 0.0306(16) -0.0044(14) 0.0134(14) 0.0043(15)
C5 0.0338(17) 0.0353(17) 0.0303(16) -0.0038(14) 0.0098(15) 0.0006(15)
C6 0.0297(15) 0.0468(17) 0.0334(15) 0.0036(14) 0.0132(13) 0.0037(14)
C7 0.0345(16) 0.0541(18) 0.0397(16) 0.0012(15) 0.0130(14) 0.0025(15)
C8 0.0336(16) 0.0549(18) 0.0496(17) 0.0067(16) 0.0125(15) 0.0036(15)
C9 0.0332(16) 0.0509(18) 0.0459(17) 0.0112(15) 0.0190(15) 0.0086(15)
C10 0.0363(16) 0.0441(17) 0.0360(16) 0.0096(14) 0.0172(14) 0.0117(15)
C11 0.0327(16) 0.0471(17) 0.0351(16) 0.0059(14) 0.0131(14) 0.0064(14)
C12 0.0377(17) 0.059(2) 0.0574(19) 0.0052(17) 0.0114(16) 0.0004(16)
C13 0.051(2) 0.072(2) 0.074(2) -0.007(2) 0.016(2) -0.008(2)
C14 0.063(3) 0.080(3) 0.087(3) -0.014(2) 0.011(2) -0.009(2)
C15 0.061(3) 0.100(3) 0.113(3) -0.017(3) 0.015(3) -0.010(3)
C16 0.051(2) 0.084(2) 0.094(2) -0.015(2) 0.016(2) -0.005(2)
C17 0.0370(16) 0.0393(16) 0.0350(16) 0.0083(14) 0.0192(14) 0.0067(14)
C18 0.0344(15) 0.0410(16) 0.0409(16) 0.0033(14) 0.0192(14) 0.0076(14)
C19 0.0329(16) 0.0396(16) 0.0416(16) 0.0064(14) 0.0135(14) 0.0085(14)
C20 0.0342(15) 0.0428(16) 0.0350(15) 0.0080(14) 0.0151(14) 0.0095(14)
C21 0.0309(15) 0.0413(16) 0.0337(15) 0.0057(13) 0.0145(13) 0.0066(14)
C22 0.0357(16) 0.0428(17) 0.0346(16) 0.0091(14) 0.0153(14) 0.0115(14)
C23 0.0313(16) 0.0399(17) 0.0321(16) 0.0066(14) 0.0142(14) 0.0074(14)
C24 0.0385(18) 0.0550(19) 0.0336(17) 0.0179(15) 0.0171(15) 0.0128(16)
C25 0.0336(18) 0.049(2) 0.0369(18) 0.0186(16) 0.0162(15) 0.0126(16)
C26 0.0397(19) 0.059(2) 0.0331(17) 0.0152(17) 0.0144(16) 0.0127(17)
C27 0.0382(18) 0.060(2) 0.0383(17) 0.0157(16) 0.0133(15) 0.0165(17)
C28 0.0347(16) 0.0414(17) 0.0449(17) 0.0038(15) 0.0130(15) 0.0072(15)
C29 0.0375(18) 0.0468(19) 0.0556(19) 0.0077(17) 0.0143(16) 0.0058(16)
C30 0.047(2) 0.049(2) 0.062(2) 0.0182(19) 0.0108(19) 0.0056(18)
C31 0.038(2) 0.059(2) 0.086(3) 0.019(2) 0.014(2) 0.0079(19)
C32 0.0403(19) 0.050(2) 0.071(2) 0.0187(18) 0.0148(18) 0.0072(17)
C33 0.0421(18) 0.0205(15) 0.0260(16) 0.0007(13) 0.0070(14) -0.0042(14)
C34 0.0429(18) 0.0187(15) 0.0249(15) 0.0019(12) 0.0095(14) -0.0038(14)
C35 0.0545(19) 0.0236(15) 0.0244(15) 0.0033(13) 0.0044(15) -0.0061(15)
C36 0.0485(18) 0.0212(15) 0.0258(15) -0.0009(13) 0.0031(14) -0.0075(14)
C37 0.0463(18) 0.0216(15) 0.0241(15) 0.0036(13) 0.0041(14) -0.0035(14)
C38 0.0369(17) 0.0171(14) 0.0226(14) -0.0003(12) 0.0096(13) -0.0031(13)
C39 0.0528(19) 0.0219(15) 0.0266(15) 0.0001(13) 0.0030(15) -0.0066(14)
C40 0.0320(16) 0.0166(14) 0.0229(15) 0.0004(12) 0.0106(13) -0.0001(13)
N1 0.0314(16) 0.0295(16) 0.0243(15) -0.0020(12) 0.0106(13) -0.0017(13)
N2 0.064(3) 0.095(4) 0.166(6) -0.043(4) -0.006(4) -0.014(3)
N3 0.0315(17) 0.0263(16) 0.0288(16) 0.0034(12) 0.0106(13) 0.0063(13)
N4 0.046(2) 0.050(2) 0.084(3) 0.018(2) 0.008(2) 0.0130(19)
Ni1 0.0259(3) 0.0154(3) 0.0220(3) 0.00031(15) 0.00956(18) 0.00082(16)
O1 0.0595(19) 0.0417(16) 0.0378(15) 0.0122(12) 0.0316(15) 0.0164(14)
O2 0.0423(14) 0.0172(11) 0.0255(12) 0.0037(9) 0.0100(11) -0.0005(11)
O3 0.099(3) 0.0218(13) 0.0263(13) -0.0014(11) 0.0073(15) -0.0157(15)
O4 0.0504(16) 0.0178(12) 0.0269(12) -0.0010(10) 0.0060(12) -0.0071(11)
O5 0.0389(14) 0.0221(12) 0.0268(12) 0.0057(10) 0.0093(11) 0.0000(11)
O6 0.0397(14) 0.0199(12) 0.0288(12) 0.0012(10) 0.0042(11) -0.0034(11)
O1W 0.065(2) 0.0315(15) 0.0497(17) -0.0067(13) 0.0054(15) 0.0005(14)

loop_
_atom_type_symbol
_atom_type_description
_atom_type_scat_dispersion_real
_atom_type_scat_dispersion_imag
_atom_type_scat_source
C C 0.0033 0.0016 'International Tables Vol C Tables 4.2.6.8 and 6.1.1.4'
H H 0.0000 0.0000 'International Tables Vol C Tables 4.2.6.8 and 6.1.1.4'
N N 0.0061 0.0033 'International Tables Vol C Tables 4.2.6.8 and 6.1.1.4'
O O 0.0106 0.0060 'International Tables Vol C Tables 4.2.6.8 and 6.1.1.4'
Ni Ni 0.3393 1.1124 'International Tables Vol C Tables 4.2.6.8 and 6.1.1.4'

loop_
_geom_angle_atom_site_label_1
_geom_angle_atom_site_label_2
_geom_angle_atom_site_label_3
_geom_angle
_geom_angle_site_symmetry_1
_geom_angle_site_symmetry_3
N1 C1 C2 123.6(3) . .
N1 C1 H1 118.2 . .
C2 C1 H1 118.2 . .
C1 C2 C3 119.6(4) . .
C1 C2 H2 120.2 . .
C3 C2 H2 120.2 . .
C4 C3 C2 117.2(3) . .
C4 C3 C6 122.4(3) . .
C2 C3 C6 120.4(4) . .
C5 C4 C3 119.9(3) . .
C5 C4 H4 120.1 . .
C3 C4 H4 120.1 . .
N1 C5 C4 122.8(4) . .
N1 C5 H5 118.6 . .
C4 C5 H5 118.6 . .
C7 C6 C11 119.7(4) . .
C7 C6 C3 119.7(3) . .
C11 C6 C3 120.5(4) . .
C6 C7 C8 122.2(4) . .
C6 C7 H7 118.9 . .
C8 C7 H7 118.9 . .
C9 C8 C7 118.0(4) . .
C9 C8 C12 123.4(4) . .
C7 C8 C12 118.6(4) . .
C10 C9 C8 120.0(4) . .
C10 C9 H9 120.0 . .
C8 C9 H9 120.0 . .
C9 C10 O1 120.9(3) . .
C9 C10 C11 122.2(4) . .
O1 C10 C11 116.7(4) . .
C10 C11 C6 117.7(4) . .
C10 C11 H11 121.1 . .
C6 C11 H11 121.1 . .
C16 C12 C13 115.2(5) . .
C16 C12 C8 123.8(5) . .
C13 C12 C8 120.9(4) . .
C12 C13 C14 120.8(5) . .
C12 C13 H13 119.6 . .
C14 C13 H13 119.6 . .
N2 C14 C13 124.6(6) . .
N2 C14 H14 117.7 . .
C13 C14 H14 117.7 . .
N2 C15 C16 126.9(6) . .
N2 C15 H15 116.5 . .
C16 C15 H15 116.5 . .
C12 C16 C15 119.3(6) . .
C12 C16 H16 120.4 . .
C15 C16 H16 120.4 . .
C22 C17 C18 122.1(3) . .
C22 C17 O1 116.9(3) . .
C18 C17 O1 120.9(3) . .
C17 C18 C19 119.6(3) . .
C17 C18 H18 120.2 . .
C19 C18 H18 120.2 . .
C18 C19 C20 118.2(4) . .
C18 C19 C28 121.4(3) . .
C20 C19 C28 120.4(3) . .
C21 C20 C19 122.5(3) . .
C21 C20 H20 118.8 . .
C19 C20 H20 118.8 . .
C20 C21 C22 117.9(3) . .
C20 C21 C23 121.6(3) . .
C22 C21 C23 120.5(3) . .
C17 C22 C21 119.7(4) . .
C17 C22 H22 120.2 . .
C21 C22 H22 120.2 . .
C24 C23 C27 114.9(3) . .
C24 C23 C21 123.1(3) . .
C27 C23 C21 122.0(4) . .
C25 C24 C23 121.6(4) . .
C25 C24 H24 119.2 . .
C23 C24 H24 119.2 . .
N3 C25 C24 122.8(4) . .
N3 C25 H25 118.6 . .
C24 C25 H25 118.6 . .
N3 C26 C27 123.9(4) . .
N3 C26 H26 118.1 . .
C27 C26 H26 118.1 . .
C26 C27 C23 120.4(4) . .
C26 C27 H27 119.8 . .
C23 C27 H27 119.8 . .
C32 C28 C29 115.3(4) . .
C32 C28 C19 123.0(4) . .
C29 C28 C19 121.7(4) . .
C30 C29 C28 120.9(4) . .
C30 C29 H29 119.5 . .
C28 C29 H29 119.5 . .
N4 C30 C29 123.7(4) . .
N4 C30 H30 118.2 . .
C29 C30 H30 118.2 . .
N4 C31 C32 124.6(4) . .
N4 C31 H31 117.7 . .
C32 C31 H31 117.7 . .
C28 C32 C31 119.6(4) . .
C28 C32 H32 120.2 . .
C31 C32 H32 120.2 . .
O3 C33 O2 125.3(3) . .
O3 C33 C34 117.4(3) . .
O2 C33 C34 117.3(3) . .
C36 C34 C35 119.1(3) . .
C36 C34 C33 120.7(3) . .
C35 C34 C33 120.2(3) . .
C39 C35 C34 120.9(3) . .
C39 C35 H35 119.6 . .
C34 C35 H35 119.6 . .
C34 C36 C37 120.4(3) . .
C34 C36 H36 119.8 . .
C37 C36 H36 119.8 . .
C38 C37 C36 120.1(3) . .
C38 C37 H37 119.9 . .
C36 C37 H37 119.9 . .
C37 C38 C39 119.6(3) . .
C37 C38 C40 120.4(3) . .
C39 C38 C40 119.8(3) . .
C35 C39 C38 119.9(3) . .
C35 C39 H39 120.0 . .
C38 C39 H39 120.0 . .
O5 C40 O4 125.8(3) . .
O5 C40 C38 118.3(3) . .
O4 C40 C38 115.8(3) . .
C1 N1 C5 117.0(3) . .
C1 N1 Ni1 118.5(2) . .
C5 N1 Ni1 124.4(3) . .
C15 N2 C14 113.1(6) . .
C26 N3 C25 116.3(3) . .
C26 N3 Ni1 122.1(2) . 1_654
C25 N3 Ni1 121.3(3) . 1_654
C31 N4 C30 115.9(4) . .
O4 Ni1 O5 96.67(10) 2_646 4_566
O4 Ni1 O6 86.11(10) 2_646 .
O5 Ni1 O6 177.14(9) 4_566 .
O4 Ni1 N3 95.67(11) 2_646 1_456
O5 Ni1 N3 89.22(11) 4_566 1_456
O6 Ni1 N3 91.12(11) . 1_456
O4 Ni1 O2 170.68(9) 2_646 .
O5 Ni1 O2 90.79(9) 4_566 .
O6 Ni1 O2 86.38(9) . .
N3 Ni1 O2 89.98(10) 1_456 .
O4 Ni1 N1 88.67(11) 2_646 .
O5 Ni1 N1 85.71(11) 4_566 .
O6 Ni1 N1 93.76(11) . .
N3 Ni1 N1 173.68(11) 1_456 .
O2 Ni1 N1 86.32(10) . .
C10 O1 C17 117.9(3) . .
C33 O2 Ni1 128.5(2) . .
C40 O4 Ni1 137.2(2) . 2_656
C40 O5 Ni1 152.4(2) . 4_565
Ni1 O6 H6A 109.5 . .
Ni1 O6 H6B 109.5 . .
H6A O6 H6B 141.1 . .
H1WA O1W H1WB 109.5 . .

loop_
_geom_bond_atom_site_label_1
_geom_bond_atom_site_label_2
_geom_bond_distance
_geom_bond_site_symmetry_2
C1 N1 1.335(5) .
C1 C2 1.375(5) .
C1 H1 0.9300 .
C2 C3 1.386(5) .
C2 H2 0.9300 .
C3 C4 1.385(6) .
C3 C6 1.499(5) .
C4 C5 1.381(5) .
C4 H4 0.9300 .
C5 N1 1.344(5) .
C5 H5 0.9300 .
C6 C7 1.383(6) .
C6 C11 1.398(5) .
C7 C8 1.395(6) .
C7 H7 0.9300 .
C8 C9 1.385(6) .
C8 C12 1.495(7) .
C9 C10 1.383(6) .
C9 H9 0.9300 .
C10 O1 1.391(5) .
C10 C11 1.396(5) .
C11 H11 0.9300 .
C12 C16 1.342(7) .
C12 C13 1.369(7) .
C13 C14 1.369(8) .
C13 H13 0.9300 .
C14 N2 1.324(8) .
C14 H14 0.9300 .
C15 N2 1.284(8) .
C15 C16 1.394(9) .
C15 H15 0.9300 .
C16 H16 0.9300 .
C17 C22 1.373(5) .
C17 C18 1.379(6) .
C17 O1 1.396(4) .
C18 C19 1.394(5) .
C18 H18 0.9300 .
C19 C20 1.400(5) .
C19 C28 1.486(6) .
C20 C21 1.384(5) .
C20 H20 0.9300 .
C21 C22 1.409(5) .
C21 C23 1.486(5) .
C22 H22 0.9300 .
C23 C24 1.381(6) .
C23 C27 1.389(5) .
C24 C25 1.371(5) .
C24 H24 0.9300 .
C25 N3 1.336(5) .
C25 H25 0.9300 .
C26 N3 1.325(5) .
C26 C27 1.376(5) .
C26 H26 0.9300 .
C27 H27 0.9300 .
C28 C32 1.377(6) .
C28 C29 1.379(6) .
C29 C30 1.369(6) .
C29 H29 0.9300 .
C30 N4 1.324(6) .
C30 H30 0.9300 .
C31 N4 1.304(6) .
C31 C32 1.390(6) .
C31 H31 0.9300 .
C32 H32 0.9300 .
C33 O3 1.258(4) .
C33 O2 1.259(4) .
C33 C34 1.512(5) .
C34 C36 1.384(5) .
C34 C35 1.393(5) .
C35 C39 1.377(5) .
C35 H35 0.9300 .
C36 C37 1.394(5) .
C36 H36 0.9300 .
C37 C38 1.384(5) .
C37 H37 0.9300 .
C38 C39 1.397(5) .
C38 C40 1.511(4) .
C39 H39 0.9300 .
C40 O5 1.246(4) .
C40 O4 1.258(4) .
N1 Ni1 2.117(3) .
N3 Ni1 2.093(3) 1_654
Ni1 O4 2.024(2) 2_646
Ni1 O5 2.060(2) 4_566
Ni1 O6 2.066(2) .
Ni1 N3 2.093(3) 1_456
Ni1 O2 2.100(2) .
O4 Ni1 2.024(2) 2_656
O5 Ni1 2.060(2) 4_565
O6 H6A 0.9600 .
O6 H6B 0.9600 .
O1W H1WA 0.8501 .
O1W H1WB 0.8500 .
